data_1571053
loop_
_publ_author_name
'Voloshkin, Vladislav A.'
'Villa, Marco'
'Martynova, Ekaterina A.'
'Beli&#x161;, Marek'
'Van Hecke, Kristof'
'Ceroni, Paola'
'Nolan, Steven P.'

_publ_section_title
;
 Synthesis of cyclobutane-fused chromanones <i>via</i> gold-mediated
 photocatalysis.
;
_journal_issue 12
_journal_name_full 'Chemical science'
_journal_page_first 4571
_journal_page_last 4580
_journal_paper_doi 10.1039/d3sc06675d
_journal_volume 15
_journal_year 2024
_chemical_formula_moiety 'C19 H22 O2'
_chemical_formula_sum 'C19 H22 O2'
_chemical_formula_weight 282.37
_space_group_crystal_system monoclinic
_space_group_IT_number 14
_space_group_name_Hall '-P 2yn'
_space_group_name_H-M_alt 'P 1 21/n 1'
_atom_sites_solution_hydrogens geom
_atom_sites_solution_primary dual
_audit_creation_date 2023-04-28
_audit_creation_method
;
Olex2 1.3
(compiled 2020.11.12 svn.r5f609507 for OlexSys, GUI svn.r6408)
;
_audit_update_record
;
2023-07-21 deposited with the CCDC.	2024-02-21 downloaded from the CCDC.
;
_cell_angle_alpha 90
_cell_angle_beta 92.755(2)
_cell_angle_gamma 90
_cell_formula_units_Z 4
_cell_length_a 11.8092(3)
_cell_length_b 6.61169(13)
_cell_length_c 18.3462(4)
_cell_measurement_reflns_used 7491
_cell_measurement_temperature 100(2)
_cell_measurement_theta_max 73.8740
_cell_measurement_theta_min 4.3350
_cell_volume 1430.79(6)
_computing_cell_refinement 'CrysAlisPro 1.171.40.67a (Rigaku OD, 2019)'
_computing_data_collection 'CrysAlisPro 1.171.40.67a (Rigaku OD, 2019)'
_computing_data_reduction 'CrysAlisPro 1.171.40.67a (Rigaku OD, 2019)'
_computing_molecular_graphics 'Olex2 1.3 (Dolomanov et al., 2009)'
_computing_publication_material 'Olex2 1.3 (Dolomanov et al., 2009)'
_computing_structure_refinement 'SHELXL 2018/3 (Sheldrick, 2015)'
_computing_structure_solution 'SHELXT  (Sheldrick, 2015)'
_diffrn_ambient_temperature 100(2)
_diffrn_detector 'CCD plate'
_diffrn_detector_area_resol_mean 10.4839
_diffrn_detector_type Atlas
_diffrn_measured_fraction_theta_full 1.000
_diffrn_measured_fraction_theta_max 0.987
_diffrn_measurement_details
;
List of Runs (angles in degrees, time in seconds):

  # Type    Start    End  Width  t~exp~   \w     \q     \k     \f   Frames
#--------------------------------------------------------------------------
  1  \w    -87.00  -6.00   1.00    1.00    --  -41.55 125.00 150.00   81
  2  \w   -116.00 -17.00   1.00    1.00    --  -41.55 -38.00   0.00   99
  3  \w    -21.00  74.00   1.00    1.00    --   41.55 -77.00 -60.00   95
  4  \w     27.00  96.00   1.00    1.00    --   41.55-125.00-120.00   69
  5  \w     30.00 139.00   1.00    5.00    --  106.01 -77.00  30.00  109
  6  \w     34.00 135.00   1.00    5.00    --  106.01 -61.00-120.00  101
  7  \w     33.00 132.00   1.00    5.00    --  106.01 -45.00 120.00   99
  8  \w     33.00 132.00   1.00    5.00    --  106.01 -45.00   0.00   99
  9  \w     24.00 159.00   1.00    5.00    --  106.01 -15.00-120.00  135
 10  \w   -114.00 -13.00   1.00    1.00    --  -41.55 -57.00-120.00  101
 11  \w   -114.00 -13.00   1.00    1.00    --  -41.55 -57.00 120.00  101
 12  \w     53.00 178.00   1.00    5.00    --  106.01  15.00 -30.00  125
 13  \w     35.00 112.00   1.00    5.00    --  106.01-125.00 -90.00   77
 14  \w     78.00 178.00   1.00    5.00    --  106.01  30.00 150.00  100
 15  \w     78.00 178.00   1.00    5.00    --  106.01  30.00  60.00  100
 16  \w    -87.00  -6.00   1.00    1.00    --  -41.55 125.00  30.00   81
 17  \w   -114.00 -13.00   1.00    1.00    --  -41.55 -57.00 -60.00  101
 18  \w     77.00 102.00   1.00    5.00    --  106.01  61.00-150.00   25
;
_diffrn_measurement_device 'four-circle diffractometer'
_diffrn_measurement_device_type 'SuperNova, Dual, Cu at home/near, Atlas'
_diffrn_measurement_method '\w scans'
_diffrn_orient_matrix_type 'CrysAlisPro convention (1999,Acta A55,543-557)'
_diffrn_orient_matrix_UB_11 0.1042665000
_diffrn_orient_matrix_UB_12 0.0043457000
_diffrn_orient_matrix_UB_13 0.0537995000
_diffrn_orient_matrix_UB_21 -0.0294207000
_diffrn_orient_matrix_UB_22 0.2180706000
_diffrn_orient_matrix_UB_23 0.0217785000
_diffrn_orient_matrix_UB_31 -0.0729133000
_diffrn_orient_matrix_UB_32 -0.0818925000
_diffrn_orient_matrix_UB_33 0.0608484000
_diffrn_radiation_monochromator mirror
_diffrn_radiation_probe x-ray
_diffrn_radiation_type 'Cu K\a'
_diffrn_radiation_wavelength 1.54184
_diffrn_reflns_av_R_equivalents 0.0383
_diffrn_reflns_av_unetI/netI 0.0241
_diffrn_reflns_Laue_measured_fraction_full 1.000
_diffrn_reflns_Laue_measured_fraction_max 0.987
_diffrn_reflns_limit_h_max 14
_diffrn_reflns_limit_h_min -14
_diffrn_reflns_limit_k_max 8
_diffrn_reflns_limit_k_min -8
_diffrn_reflns_limit_l_max 22
_diffrn_reflns_limit_l_min -21
_diffrn_reflns_number 13957
_diffrn_reflns_point_group_measured_fraction_full 1.000
_diffrn_reflns_point_group_measured_fraction_max 0.987
_diffrn_reflns_theta_full 67.684
_diffrn_reflns_theta_max 73.902
_diffrn_reflns_theta_min 4.359
_diffrn_source 'micro-focus sealed X-ray tube'
_diffrn_source_type 'SuperNova (Cu) X-ray Source'
_exptl_absorpt_coefficient_mu 0.652
_exptl_absorpt_correction_T_max 1.000
_exptl_absorpt_correction_T_min 0.544
_exptl_absorpt_correction_type gaussian
_exptl_absorpt_process_details
;
CrysAlisPro 1.171.40.67a (Rigaku Oxford Diffraction, 2019)
Numerical absorption correction based on gaussian integration over
			a multifaceted crystal model
Empirical absorption correction using spherical harmonics,
 implemented in SCALE3 ABSPACK scaling algorithm.
;
_exptl_crystal_colour 'clear colourless'
_exptl_crystal_colour_lustre clear
_exptl_crystal_colour_primary colourless
_exptl_crystal_density_diffrn 1.311
_exptl_crystal_description block
_exptl_crystal_F_000 608
_exptl_crystal_preparation Synthesis
_exptl_crystal_recrystallization_method 'Hexane diffusion in chloroforom'
_exptl_crystal_size_max 0.348
_exptl_crystal_size_mid 0.16
_exptl_crystal_size_min 0.112
_refine_diff_density_max 0.353
_refine_diff_density_min -0.208
_refine_diff_density_rms 0.045
_refine_ls_extinction_method none
_refine_ls_goodness_of_fit_ref 1.035
_refine_ls_hydrogen_treatment constr
_refine_ls_matrix_type full
_refine_ls_number_parameters 193
_refine_ls_number_reflns 2868
_refine_ls_number_restraints 0
_refine_ls_restrained_S_all 1.035
_refine_ls_R_factor_all 0.0441
_refine_ls_R_factor_gt 0.0405
_refine_ls_shift/su_max 0.001
_refine_ls_shift/su_mean 0.000
_refine_ls_structure_factor_coef Fsqd
_refine_ls_weighting_details 'w=1/[\s^2^(Fo^2^)+(0.0620P)^2^+0.4661P] where P=(Fo^2^+2Fc^2^)/3'
_refine_ls_weighting_scheme calc
_refine_ls_wR_factor_gt 0.1073
_refine_ls_wR_factor_ref 0.1118
_reflns_Friedel_coverage 0.000
_reflns_number_gt 2610
_reflns_number_total 2868
_reflns_threshold_expression 'I > 2\s(I)'
_cod_data_source_file d3sc06675d2.cif
_cod_data_source_block vl705bc
_cod_depositor_comments 'Adding full bibliography for 1571053.cif.'
_cod_database_code 1571053
_shelx_shelxl_version_number 2018/3
_chemical_oxdiff_formula 'C22 H19 O2'
_shelx_space_group_comment
;
The symmetry employed for this shelxl refinement is uniquely defined
by the following loop, which should always be used as a source of
symmetry information in preference to the above space-group names.
They are only intended as comments.
;
_shelx_estimated_absorpt_t_max 0.931
_shelx_estimated_absorpt_t_min 0.805
_reflns_odcompleteness_completeness 99.96
_reflns_odcompleteness_iscentric 1
_reflns_odcompleteness_theta 66.97
_olex2_refinement_description
;
1. Fixed Uiso
 At 1.2 times of:
  All C(H) groups, All C(H,H) groups
 At 1.5 times of:
  All C(H,H,H) groups
2.a Ternary CH refined with riding coordinates:
 C8(H8), C10(H10), C12(H12), C14(H14), C15(H15)
2.b Secondary CH2 refined with riding coordinates:
 C13(H13A,H13B), C17(H17A,H17B)
2.c Aromatic/amide H refined with riding coordinates:
 C3(H3), C4(H4), C5(H5), C6(H6)
2.d Idealised Me refined as rotating group:
 C16(H16A,H16B,H16C), C18(H18A,H18B,H18C), C19(H19A,H19B,H19C)
;
_olex2_date_sample_data_collection 2023-04-28
_olex2_exptl_crystal_mounting_method 'Litho loop'
_olex2_submission_original_sample_id VL705BC
_olex2_submission_special_instructions 'No special instructions were received'
_oxdiff_exptl_absorpt_empirical_details
;
Empirical correction (ABSPACK) includes:
- Absorption correction using spherical harmonics
- Frame scaling
- B-factor correction
;
_oxdiff_exptl_absorpt_empirical_full_max 2.584
_oxdiff_exptl_absorpt_empirical_full_min 0.418

loop_
_space_group_symop_operation_xyz
'x, y, z'
'-x+1/2, y+1/2, -z+1/2'
'-x, -y, -z'
'x-1/2, -y-1/2, z-1/2'

loop_
_atom_site_label
_atom_site_type_symbol
_atom_site_fract_x
_atom_site_fract_y
_atom_site_fract_z
_atom_site_U_iso_or_equiv
_atom_site_adp_type
_atom_site_occupancy
_atom_site_site_symmetry_order
_atom_site_calc_flag
_atom_site_refinement_flags_posn
_atom_site_refinement_flags_adp
_atom_site_refinement_flags_occupancy
_atom_site_disorder_assembly
_atom_site_disorder_group
C1 C 0.57112(10) 0.16329(18) 0.64282(7) 0.0212(3) Uani 1 1 d . . . . .
C2 C 0.42368(10) 0.30222(18) 0.56167(7) 0.0209(3) Uani 1 1 d . . . . .
C3 C 0.35703(11) 0.2581(2) 0.49941(7) 0.0245(3) Uani 1 1 d . . . . .
H3 H 0.355452 0.125186 0.479677 0.029 Uiso 1 1 calc R U . . .
C4 C 0.29279(11) 0.4110(2) 0.46648(7) 0.0268(3) Uani 1 1 d . . . . .
H4 H 0.245975 0.382948 0.424132 0.032 Uiso 1 1 calc R U . . .
C5 C 0.29670(11) 0.6058(2) 0.49531(7) 0.0261(3) Uani 1 1 d . . . . .
H5 H 0.252852 0.710887 0.472648 0.031 Uiso 1 1 calc R U . . .
C6 C 0.36503(11) 0.64580(19) 0.55737(7) 0.0232(3) Uani 1 1 d . . . . .
H6 H 0.368076 0.779360 0.576454 0.028 Uiso 1 1 calc R U . . .
C7 C 0.42925(10) 0.49412(18) 0.59227(7) 0.0196(3) Uani 1 1 d . . . . .
C8 C 0.50005(10) 0.53496(17) 0.66039(6) 0.0182(2) Uani 1 1 d . . . . .
H8 H 0.544744 0.662577 0.656300 0.022 Uiso 1 1 calc R U . . .
C9 C 0.43820(10) 0.52529(17) 0.73514(6) 0.0181(3) Uani 1 1 d . . . . .
C10 C 0.46752(10) 0.70220(17) 0.78631(6) 0.0195(3) Uani 1 1 d . . . . .
H10 H 0.428307 0.832052 0.773037 0.023 Uiso 1 1 calc R U . . .
C11 C 0.46302(10) 0.64090(18) 0.86929(7) 0.0218(3) Uani 1 1 d . . . . .
C12 C 0.58632(10) 0.56322(19) 0.86156(7) 0.0223(3) Uani 1 1 d . . . . .
H12 H 0.638516 0.583616 0.905491 0.027 Uiso 1 1 calc R U . . .
C13 C 0.58610(11) 0.35001(18) 0.82942(7) 0.0222(3) Uani 1 1 d . . . . .
H13A H 0.557366 0.253840 0.865533 0.027 Uiso 1 1 calc R U . . .
H13B H 0.664821 0.310596 0.819655 0.027 Uiso 1 1 calc R U . . .
C14 C 0.51196(10) 0.33503(17) 0.75794(6) 0.0191(3) Uani 1 1 d . . . . .
H14 H 0.464609 0.209590 0.757282 0.023 Uiso 1 1 calc R U . . .
C15 C 0.57643(10) 0.35609(17) 0.68557(6) 0.0193(3) Uani 1 1 d . . . . .
H15 H 0.656569 0.400689 0.695637 0.023 Uiso 1 1 calc R U . . .
C16 C 0.31082(10) 0.49185(18) 0.72464(7) 0.0213(3) Uani 1 1 d . . . . .
H16A H 0.276512 0.606305 0.697774 0.032 Uiso 1 1 calc R U . . .
H16B H 0.277568 0.480834 0.772399 0.032 Uiso 1 1 calc R U . . .
H16C H 0.296432 0.366914 0.696980 0.032 Uiso 1 1 calc R U . . .
C17 C 0.59835(10) 0.71986(18) 0.79986(7) 0.0213(3) Uani 1 1 d . . . . .
H17A H 0.642598 0.671374 0.758839 0.026 Uiso 1 1 calc R U . . .
H17B H 0.624508 0.854781 0.816948 0.026 Uiso 1 1 calc R U . . .
C18 C 0.37657(11) 0.4902(2) 0.89630(7) 0.0255(3) Uani 1 1 d . . . . .
H18A H 0.376583 0.368362 0.865885 0.038 Uiso 1 1 calc R U . . .
H18B H 0.300948 0.551582 0.893283 0.038 Uiso 1 1 calc R U . . .
H18C H 0.396649 0.453916 0.947078 0.038 Uiso 1 1 calc R U . . .
C19 C 0.45909(12) 0.8292(2) 0.91780(7) 0.0278(3) Uani 1 1 d . . . . .
H19A H 0.472522 0.789966 0.968992 0.042 Uiso 1 1 calc R U . . .
H19B H 0.384441 0.893276 0.911352 0.042 Uiso 1 1 calc R U . . .
H19C H 0.517778 0.924843 0.904062 0.042 Uiso 1 1 calc R U . . .
O1 O 0.63326(8) 0.02162(14) 0.65551(5) 0.0275(2) Uani 1 1 d . . . . .
O2 O 0.48681(8) 0.13830(13) 0.59025(5) 0.0239(2) Uani 1 1 d . . . . .

loop_
_atom_site_aniso_label
_atom_site_aniso_U_11
_atom_site_aniso_U_22
_atom_site_aniso_U_33
_atom_site_aniso_U_23
_atom_site_aniso_U_13
_atom_site_aniso_U_12
C1 0.0241(6) 0.0192(6) 0.0207(6) 0.0010(4) 0.0045(5) 0.0003(4)
C2 0.0222(6) 0.0207(6) 0.0200(6) 0.0004(4) 0.0038(5) -0.0006(4)
C3 0.0252(6) 0.0270(6) 0.0217(6) -0.0048(5) 0.0045(5) -0.0049(5)
C4 0.0230(6) 0.0386(7) 0.0187(6) -0.0001(5) 0.0006(5) -0.0041(5)
C5 0.0233(6) 0.0320(7) 0.0229(6) 0.0057(5) 0.0007(5) 0.0023(5)
C6 0.0252(6) 0.0224(6) 0.0222(6) 0.0020(5) 0.0029(5) 0.0008(5)
C7 0.0201(5) 0.0201(6) 0.0188(6) 0.0006(4) 0.0028(4) -0.0006(4)
C8 0.0206(5) 0.0150(5) 0.0191(6) 0.0001(4) 0.0015(4) -0.0003(4)
C9 0.0201(6) 0.0156(5) 0.0186(6) -0.0002(4) 0.0008(4) -0.0007(4)
C10 0.0217(6) 0.0161(5) 0.0206(6) -0.0007(4) 0.0013(4) -0.0005(4)
C11 0.0257(6) 0.0198(6) 0.0201(6) -0.0019(4) 0.0018(5) -0.0019(4)
C12 0.0244(6) 0.0227(6) 0.0196(6) -0.0012(5) -0.0017(5) -0.0011(5)
C13 0.0255(6) 0.0209(6) 0.0201(6) 0.0017(5) -0.0010(5) 0.0019(4)
C14 0.0222(6) 0.0155(5) 0.0196(6) 0.0003(4) 0.0010(4) 0.0000(4)
C15 0.0204(5) 0.0172(5) 0.0202(6) -0.0002(4) 0.0007(4) 0.0005(4)
C16 0.0213(6) 0.0215(6) 0.0213(6) -0.0013(4) 0.0015(4) -0.0011(4)
C17 0.0231(6) 0.0193(6) 0.0215(6) -0.0020(5) 0.0011(4) -0.0035(4)
C18 0.0296(6) 0.0261(6) 0.0212(6) -0.0006(5) 0.0050(5) -0.0041(5)
C19 0.0344(7) 0.0251(6) 0.0242(7) -0.0048(5) 0.0037(5) -0.0012(5)
O1 0.0330(5) 0.0206(4) 0.0289(5) -0.0008(4) 0.0024(4) 0.0072(4)
O2 0.0298(5) 0.0173(4) 0.0246(5) -0.0030(3) -0.0007(4) 0.0009(3)

loop_
_atom_type_symbol
_atom_type_description
_atom_type_scat_dispersion_real
_atom_type_scat_dispersion_imag
_atom_type_scat_source
C C 0.0181 0.0091 'International Tables Vol C Tables 4.2.6.8 and 6.1.1.4'
H H 0.0000 0.0000 'International Tables Vol C Tables 4.2.6.8 and 6.1.1.4'
O O 0.0492 0.0322 'International Tables Vol C Tables 4.2.6.8 and 6.1.1.4'

loop_
_exptl_crystal_face_index_h
_exptl_crystal_face_index_k
_exptl_crystal_face_index_l
_exptl_crystal_face_perp_dist
-3 -2 10 0.0446
-1 -4 0 0.1416
-7 0 -2 0.0389
-5 0 10 0.0073
1 4 0 0.1811
5 0 -10 0.0980
-1 1 -11 0.1163
-2 -2 11 0.0396
7 0 2 0.0718

loop_
_geom_angle_atom_site_label_1
_geom_angle_atom_site_label_2
_geom_angle_atom_site_label_3
_geom_angle
_geom_angle_site_symmetry_1
_geom_angle_site_symmetry_3
_geom_angle_publ_flag
O1 C1 C15 123.43(11) . . ?
O1 C1 O2 117.37(11) . . ?
O2 C1 C15 119.02(10) . . ?
C3 C2 C7 122.66(12) . . ?
C3 C2 O2 114.56(11) . . ?
C7 C2 O2 122.77(11) . . ?
C2 C3 H3 120.6 . . ?
C4 C3 C2 118.86(12) . . ?
C4 C3 H3 120.6 . . ?
C3 C4 H4 119.9 . . ?
C3 C4 C5 120.15(11) . . ?
C5 C4 H4 119.9 . . ?
C4 C5 H5 120.2 . . ?
C6 C5 C4 119.65(12) . . ?
C6 C5 H5 120.2 . . ?
C5 C6 H6 119.3 . . ?
C5 C6 C7 121.43(12) . . ?
C7 C6 H6 119.3 . . ?
C2 C7 C6 117.24(11) . . ?
C2 C7 C8 121.15(11) . . ?
C6 C7 C8 121.61(11) . . ?
C7 C8 H8 111.5 . . ?
C7 C8 C9 116.97(10) . . ?
C7 C8 C15 114.01(10) . . ?
C9 C8 H8 111.5 . . ?
C15 C8 H8 111.5 . . ?
C15 C8 C9 89.84(8) . . ?
C10 C9 C8 113.58(9) . . ?
C10 C9 C14 109.98(9) . . ?
C14 C9 C8 89.43(8) . . ?
C16 C9 C8 112.93(9) . . ?
C16 C9 C10 112.44(10) . . ?
C16 C9 C14 116.60(9) . . ?
C9 C10 H10 114.7 . . ?
C9 C10 C11 112.25(9) . . ?
C9 C10 C17 110.43(10) . . ?
C11 C10 H10 114.7 . . ?
C17 C10 H10 114.7 . . ?
C17 C10 C11 86.81(9) . . ?
C12 C11 C10 85.52(9) . . ?
C18 C11 C10 122.32(10) . . ?
C18 C11 C12 117.22(10) . . ?
C18 C11 C19 107.61(11) . . ?
C19 C11 C10 110.78(10) . . ?
C19 C11 C12 112.06(10) . . ?
C11 C12 H12 115.2 . . ?
C13 C12 C11 110.81(10) . . ?
C13 C12 H12 115.2 . . ?
C13 C12 C17 109.51(10) . . ?
C17 C12 C11 87.99(9) . . ?
C17 C12 H12 115.2 . . ?
C12 C13 H13A 109.2 . . ?
C12 C13 H13B 109.2 . . ?
C12 C13 C14 112.16(9) . . ?
H13A C13 H13B 107.9 . . ?
C14 C13 H13A 109.2 . . ?
C14 C13 H13B 109.2 . . ?
C9 C14 H14 110.9 . . ?
C13 C14 C9 117.26(9) . . ?
C13 C14 H14 110.9 . . ?
C13 C14 C15 115.77(10) . . ?
C15 C14 C9 89.36(8) . . ?
C15 C14 H14 110.9 . . ?
C1 C15 C8 119.11(10) . . ?
C1 C15 C14 110.99(10) . . ?
C1 C15 H15 111.3 . . ?
C8 C15 C14 91.20(9) . . ?
C8 C15 H15 111.3 . . ?
C14 C15 H15 111.3 . . ?
C9 C16 H16A 109.5 . . ?
C9 C16 H16B 109.5 . . ?
C9 C16 H16C 109.5 . . ?
H16A C16 H16B 109.5 . . ?
H16A C16 H16C 109.5 . . ?
H16B C16 H16C 109.5 . . ?
C10 C17 H17A 114.2 . . ?
C10 C17 H17B 114.2 . . ?
C12 C17 C10 86.63(9) . . ?
C12 C17 H17A 114.2 . . ?
C12 C17 H17B 114.2 . . ?
H17A C17 H17B 111.4 . . ?
C11 C18 H18A 109.5 . . ?
C11 C18 H18B 109.5 . . ?
C11 C18 H18C 109.5 . . ?
H18A C18 H18B 109.5 . . ?
H18A C18 H18C 109.5 . . ?
H18B C18 H18C 109.5 . . ?
C11 C19 H19A 109.5 . . ?
C11 C19 H19B 109.5 . . ?
C11 C19 H19C 109.5 . . ?
H19A C19 H19B 109.5 . . ?
H19A C19 H19C 109.5 . . ?
H19B C19 H19C 109.5 . . ?
C1 O2 C2 121.87(9) . . ?

loop_
_geom_bond_atom_site_label_1
_geom_bond_atom_site_label_2
_geom_bond_distance
_geom_bond_site_symmetry_2
_geom_bond_publ_flag
C1 C15 1.4964(16) . ?
C1 O1 1.2057(16) . ?
C1 O2 1.3625(15) . ?
C2 C3 1.3867(17) . ?
C2 C7 1.3876(17) . ?
C2 O2 1.4028(15) . ?
C3 H3 0.9500 . ?
C3 C4 1.3855(19) . ?
C4 H4 0.9500 . ?
C4 C5 1.392(2) . ?
C5 H5 0.9500 . ?
C5 C6 1.3889(18) . ?
C6 H6 0.9500 . ?
C6 C7 1.3943(17) . ?
C7 C8 1.4946(16) . ?
C8 H8 1.0000 . ?
C8 C9 1.5856(17) . ?
C8 C15 1.5445(15) . ?
C9 C10 1.5291(15) . ?
C9 C14 1.5752(15) . ?
C9 C16 1.5234(16) . ?
C10 H10 1.0000 . ?
C10 C11 1.5788(17) . ?
C10 C17 1.5575(16) . ?
C11 C12 1.5568(17) . ?
C11 C18 1.5262(17) . ?
C11 C19 1.5324(17) . ?
C12 H12 1.0000 . ?
C12 C13 1.5280(17) . ?
C12 C17 1.5458(17) . ?
C13 H13A 0.9900 . ?
C13 H13B 0.9900 . ?
C13 C14 1.5445(16) . ?
C14 H14 1.0000 . ?
C14 C15 1.5682(17) . ?
C15 H15 1.0000 . ?
C16 H16A 0.9800 . ?
C16 H16B 0.9800 . ?
C16 H16C 0.9800 . ?
C17 H17A 0.9900 . ?
C17 H17B 0.9900 . ?
C18 H18A 0.9800 . ?
C18 H18B 0.9800 . ?
C18 H18C 0.9800 . ?
C19 H19A 0.9800 . ?
C19 H19B 0.9800 . ?
C19 H19C 0.9800 . ?

loop_
_geom_torsion_atom_site_label_1
_geom_torsion_atom_site_label_2
_geom_torsion_atom_site_label_3
_geom_torsion_atom_site_label_4
_geom_torsion
_geom_torsion_site_symmetry_1
_geom_torsion_site_symmetry_2
_geom_torsion_site_symmetry_3
_geom_torsion_site_symmetry_4
_geom_torsion_publ_flag
C2 C3 C4 C5 0.8(2) . . . . ?
C2 C7 C8 C9 -94.78(14) . . . . ?
C2 C7 C8 C15 8.12(16) . . . . ?
C3 C2 C7 C6 -0.57(19) . . . . ?
C3 C2 C7 C8 178.61(11) . . . . ?
C3 C2 O2 C1 168.04(11) . . . . ?
C3 C4 C5 C6 -0.2(2) . . . . ?
C4 C5 C6 C7 -0.8(2) . . . . ?
C5 C6 C7 C2 1.13(19) . . . . ?
C5 C6 C7 C8 -178.04(11) . . . . ?
C6 C7 C8 C9 84.36(14) . . . . ?
C6 C7 C8 C15 -172.74(11) . . . . ?
C7 C2 C3 C4 -0.37(19) . . . . ?
C7 C2 O2 C1 -10.65(18) . . . . ?
C7 C8 C9 C10 -134.38(11) . . . . ?
C7 C8 C9 C14 113.99(10) . . . . ?
C7 C8 C9 C16 -4.83(14) . . . . ?
C7 C8 C15 C1 -1.64(16) . . . . ?
C7 C8 C15 C14 -116.59(10) . . . . ?
C8 C9 C10 C11 -149.52(10) . . . . ?
C8 C9 C10 C17 -54.46(12) . . . . ?
C8 C9 C14 C13 121.94(11) . . . . ?
C8 C9 C14 C15 3.04(8) . . . . ?
C9 C8 C15 C1 118.05(11) . . . . ?
C9 C8 C15 C14 3.10(8) . . . . ?
C9 C10 C11 C12 84.18(10) . . . . ?
C9 C10 C11 C18 -35.38(16) . . . . ?
C9 C10 C11 C19 -163.91(10) . . . . ?
C9 C10 C17 C12 -85.80(10) . . . . ?
C9 C14 C15 C1 -125.07(10) . . . . ?
C9 C14 C15 C8 -3.12(8) . . . . ?
C10 C9 C14 C13 6.97(14) . . . . ?
C10 C9 C14 C15 -111.93(10) . . . . ?
C10 C11 C12 C13 -83.34(10) . . . . ?
C10 C11 C12 C17 26.80(8) . . . . ?
C11 C10 C17 C12 26.77(8) . . . . ?
C11 C12 C13 C14 52.25(14) . . . . ?
C11 C12 C17 C10 -27.15(9) . . . . ?
C12 C13 C14 C9 -7.46(15) . . . . ?
C12 C13 C14 C15 96.13(12) . . . . ?
C13 C12 C17 C10 84.24(10) . . . . ?
C13 C14 C15 C1 114.72(11) . . . . ?
C13 C14 C15 C8 -123.33(10) . . . . ?
C14 C9 C10 C11 -51.05(13) . . . . ?
C14 C9 C10 C17 44.01(13) . . . . ?
C15 C1 O2 C2 16.97(17) . . . . ?
C15 C8 C9 C10 108.54(10) . . . . ?
C15 C8 C9 C14 -3.08(8) . . . . ?
C15 C8 C9 C16 -121.90(10) . . . . ?
C16 C9 C10 C11 80.68(12) . . . . ?
C16 C9 C10 C17 175.74(10) . . . . ?
C16 C9 C14 C13 -122.55(11) . . . . ?
C16 C9 C14 C15 118.55(10) . . . . ?
C17 C10 C11 C12 -26.61(8) . . . . ?
C17 C10 C11 C18 -146.17(12) . . . . ?
C17 C10 C11 C19 85.31(11) . . . . ?
C17 C12 C13 C14 -43.20(14) . . . . ?
C18 C11 C12 C13 40.91(14) . . . . ?
C18 C11 C12 C17 151.04(11) . . . . ?
C19 C11 C12 C13 166.04(10) . . . . ?
C19 C11 C12 C17 -83.82(11) . . . . ?
O1 C1 C15 C8 174.58(12) . . . . ?
O1 C1 C15 C14 -81.57(15) . . . . ?
O1 C1 O2 C2 -167.85(11) . . . . ?
O2 C1 C15 C8 -10.55(17) . . . . ?
O2 C1 C15 C14 93.29(13) . . . . ?
O2 C2 C3 C4 -179.05(11) . . . . ?
O2 C2 C7 C6 178.01(11) . . . . ?
O2 C2 C7 C8 -2.81(19) . . . . ?

loop_
_exptl_oxdiff_crystal_face_indexfrac_h
_exptl_oxdiff_crystal_face_indexfrac_k
_exptl_oxdiff_crystal_face_indexfrac_l
_exptl_oxdiff_crystal_face_x
_exptl_oxdiff_crystal_face_y
_exptl_oxdiff_crystal_face_z
-2.6282 -1.5760 10.4800 0.2829 -0.0381 0.9584
-0.9318 -4.2600 -0.0565 -0.1187 -0.9028 0.4134
-7.4855 -0.2950 -1.8721 -0.8825 0.1151 0.4560
-4.5366 0.4764 9.8369 0.0583 0.4516 0.8903
1.0338 4.2527 -0.1631 0.1175 0.8934 -0.4336
4.6314 -0.0296 -9.8249 -0.0458 -0.3567 -0.9331
-0.5434 1.4263 -11.1437 -0.6500 0.0843 -0.7553
-1.5636 -1.5503 10.9381 0.4187 -0.0538 0.9065
7.4741 0.2816 1.9673 0.8864 -0.1156 -0.4483
